data_7114349
loop_
_publ_author_name
'Turner, Boaz'
'Shterenberg, Alexander'
'Kapon, Moshe'
'Suwinska, Kinga'
'Eichen, Yoav'

_publ_section_title
;
 The role of template in the synthesis of meso-hexamethyl-
 meso-hexaphenyl-calix[6]pyrrole: trihalogenated compounds as templates
 for the assembly of a host with a trigonal cavityElectronic supplementary
 data (ESI) available: Figs. 1 and 2 showing atom numbering. See
 http://www.rsc.org/suppdata/cc/b1/b106162n/
;
_journal_issue 5
_journal_name_full 'Chemical Communications'
_journal_page_first 404
_journal_paper_doi 10.1039/b106162n
_journal_year 2002
_chemical_formula_moiety ' C28 H36 N4 . C2 F3 O2 . C8 H20 N1 . H2O'
_chemical_formula_sum 'C38 H58 F3 N5 O3'
_chemical_formula_weight 689.89
_chemical_name_common 'Calix[4]pyrrole trifluoroacetate'
_chemical_name_systematic
; 
?
;
_space_group_IT_number 8
_symmetry_cell_setting monoclinic
_symmetry_space_group_name_Hall 'C -2y'
_symmetry_space_group_name_H-M 'C 1 m 1'
_atom_sites_solution_hydrogens mixed
_atom_sites_solution_primary direct
_atom_sites_solution_secondary difmap
_audit_creation_method SHELXL-97
_cell_angle_alpha 90.00
_cell_angle_beta 120.276(2)
_cell_angle_gamma 90.00
_cell_formula_units_Z 2
_cell_length_a 12.6000(4)
_cell_length_b 16.7230(7)
_cell_length_c 10.6350(4)
_cell_measurement_reflns_used 2140
_cell_measurement_temperature 293(2)
_cell_measurement_theta_max 27.485
_cell_measurement_theta_min 0.998
_cell_volume 1935.26(13)
_computing_cell_refinement 'Denzo and Scalepak (Otwinowski & Minor, 1997)'
_computing_data_collection 'Collect data collection software (Nonius B.V., 1998)'
_computing_data_reduction 'Denzo and Scalepak (Otwinowski & Minor, 1997)'
_computing_structure_refinement 'SHELXL-97 (Sheldrick, 1997)'
_computing_structure_solution 'SHELXS-97 (Sheldrick, 1990)'
_diffrn_ambient_temperature 293(2)
_diffrn_detector_area_resol_mean
;
1242 (horizontal) x 1152 (vertical) pixels, CCD pixel size is 22.5 x 22.5 \mm
which gives at the input a pixel of 110 x 110 \mm (with 2 x 2 binning)
;
_diffrn_measured_fraction_theta_full 0.990
_diffrn_measured_fraction_theta_max 0.990
_diffrn_measurement_method
;          
80 frames via \f rotation and 66 frames via \o rotation   
(rotation angle 2\%) and 2*200 s per frame   
;
_diffrn_radiation_monochromator graphite
_diffrn_radiation_source 'fine-focus sealed tube'
_diffrn_radiation_type MoK\a
_diffrn_radiation_wavelength 0.71073
_diffrn_radiation_wavelength_id all
_diffrn_reflns_av_R_equivalents 0.019
_diffrn_reflns_av_sigmaI/netI 0.0315
_diffrn_reflns_limit_h_max 16
_diffrn_reflns_limit_h_min -16
_diffrn_reflns_limit_k_max 21
_diffrn_reflns_limit_k_min -18
_diffrn_reflns_limit_l_max 13
_diffrn_reflns_limit_l_min -13
_diffrn_reflns_number 4032
_diffrn_reflns_theta_full 27.45
_diffrn_reflns_theta_max 27.45
_diffrn_reflns_theta_min 2.23
_exptl_absorpt_coefficient_mu 0.085
_exptl_absorpt_correction_type none
_exptl_crystal_colour brownish
_exptl_crystal_density_diffrn 1.184
_exptl_crystal_density_method 'not measured'
_exptl_crystal_description plate
_exptl_crystal_F_000 744
_exptl_crystal_size_max 0.40
_exptl_crystal_size_mid 0.15
_exptl_crystal_size_min 0.05
_refine_diff_density_max 0.130
_refine_diff_density_min -0.108
_refine_diff_density_rms 0.024
_refine_ls_abs_structure_details 'Flack H D (1983), Acta Cryst. A39, 876-881'
_refine_ls_abs_structure_Flack 1.0(13)
_refine_ls_extinction_coef 0.020(4)
_refine_ls_extinction_expression Fc^*^=kFc[1+0.001xFc^2^\l^3^/sin(2\q)]^-1/4^
_refine_ls_extinction_method SHELXL
_refine_ls_goodness_of_fit_ref 1.071
_refine_ls_hydrogen_treatment mixed
_refine_ls_matrix_type full
_refine_ls_number_parameters 311
_refine_ls_number_reflns 2275
_refine_ls_number_restraints 2
_refine_ls_restrained_S_all 1.071
_refine_ls_R_factor_all 0.0564
_refine_ls_R_factor_gt 0.0441
_refine_ls_shift/su_max 0.014
_refine_ls_shift/su_mean 0.001
_refine_ls_structure_factor_coef Fsqd
_refine_ls_weighting_details 'calc w=1/[\s^2^(Fo^2^)+(0.0581P)^2^+0.2632P] where P=(Fo^2^+2Fc^2^)/3'
_refine_ls_weighting_scheme calc
_refine_ls_wR_factor_gt 0.1013
_refine_ls_wR_factor_ref 0.1064
_reflns_number_gt 1979
_reflns_number_total 2281
_reflns_threshold_expression I>2\s(I)
_cod_data_source_file b106162n.txt
_cod_data_source_block yoav38
_cod_depositor_comments
;
The following automatic conversions were performed:

'_symmetry_cell_setting' value 'Monoclinic' changed to 'monoclinic'
according to
/usr/data/users/saulius/automatic-downloads/retrospective/RSC/lib/dictionaries/cif_core.dic
dictionary named 'cif_core.dic' version 2.4.2 from
2011-04-26.

'_atom_sites_solution_hydrogens' value 'MIXED' changed
to 'mixed' according to
/usr/data/users/saulius/automatic-downloads/retrospective/RSC/lib/dictionaries/cif_core.dic
dictionary named 'cif_core.dic' version 2.4.2 from 2011-04-26.

Automatic conversion script
Id: cif_fix_values 2281 2013-09-26 08:29:07Z andrius 
;
_cod_original_cell_volume 1935.25(13)
_cod_original_sg_symbol_H-M Cm
_cod_database_code 7114349

loop_
_symmetry_equiv_pos_as_xyz
'x, y, z'
'x, -y, z'
'x+1/2, y+1/2, z'
'x+1/2, -y+1/2, z'

loop_
_atom_site_label
_atom_site_type_symbol
_atom_site_fract_x
_atom_site_fract_y
_atom_site_fract_z
_atom_site_U_iso_or_equiv
_atom_site_adp_type
_atom_site_occupancy
_atom_site_symmetry_multiplicity
_atom_site_calc_flag
_atom_site_refinement_flags
_atom_site_disorder_assembly
_atom_site_disorder_group
N1 N 0.6321(3) 0.0000 0.6905(3) 0.0526(7) Uani 1 2 d S . .
H1 H 0.589(4) 0.0000 0.735(5) 0.063 Uiso 1 2 d S . .
C2 C 0.6687(2) 0.06790(16) 0.6491(2) 0.0553(6) Uani 1 1 d . . .
C3 C 0.7316(3) 0.0419(2) 0.5829(3) 0.0674(7) Uani 1 1 d . . .
H3 H 0.7681 0.0744 0.5444 0.081 Uiso 1 1 calc R . .
C4 C 0.6364(3) 0.15113(16) 0.6744(3) 0.0602(6) Uani 1 1 d . . .
N5 N 0.68935(18) 0.13911(12) 0.9373(2) 0.0478(4) Uani 1 1 d . . .
H5 H 0.637(3) 0.1026(18) 0.919(3) 0.057 Uiso 1 1 d . . .
C6 C 0.7088(2) 0.17487(15) 0.8340(3) 0.0529(6) Uani 1 1 d . . .
C7 C 0.7942(3) 0.23346(18) 0.9049(3) 0.0665(7) Uani 1 1 d . . .
H7 H 0.8260 0.2676 0.8630 0.080 Uiso 1 1 calc R . .
C8 C 0.8260(3) 0.23331(16) 1.0521(3) 0.0633(6) Uani 1 1 d . . .
H8 H 0.8823 0.2673 1.1242 0.076 Uiso 1 1 calc R . .
C9 C 0.7600(2) 0.17471(13) 1.0706(2) 0.0479(5) Uani 1 1 d . . .
C10 C 0.7517(2) 0.15069(14) 1.2030(2) 0.0507(5) Uani 1 1 d . . .
N11 N 0.7384(2) 0.0000 1.1815(3) 0.0424(6) Uani 1 2 d S . .
H11 H 0.663(4) 0.0000 1.110(4) 0.051 Uiso 1 2 d S . .
C12 C 0.80050(19) 0.06758(14) 1.2554(2) 0.0450(5) Uani 1 1 d . . .
C13 C 0.9048(2) 0.04177(17) 1.3777(3) 0.0568(6) Uani 1 1 d . . .
H13 H 0.9652 0.0743 1.4485 0.068 Uiso 1 1 calc R . .
C14 C 0.4986(3) 0.1564(2) 0.6211(3) 0.0716(8) Uani 1 1 d . . .
H14A H 0.4791 0.1212 0.6779 0.107 Uiso 1 1 calc R . .
H14B H 0.4525 0.1410 0.5205 0.107 Uiso 1 1 calc R . .
H14C H 0.4780 0.2103 0.6315 0.107 Uiso 1 1 calc R . .
C15 C 0.6667(4) 0.2114(2) 0.5874(4) 0.0865(10) Uani 1 1 d . . .
H15A H 0.6496 0.2646 0.6060 0.130 Uiso 1 1 calc R . .
H15B H 0.6174 0.1999 0.4853 0.130 Uiso 1 1 calc R . .
H15C H 0.7521 0.2071 0.6167 0.130 Uiso 1 1 calc R . .
C16 C 0.6177(2) 0.15681(17) 1.1668(3) 0.0637(7) Uani 1 1 d . . .
H16A H 0.5885 0.2103 1.1364 0.095 Uiso 1 1 calc R . .
H16B H 0.6128 0.1438 1.2517 0.095 Uiso 1 1 calc R . .
H16C H 0.5680 0.1202 1.0898 0.095 Uiso 1 1 calc R . .
C17 C 0.8286(3) 0.20981(19) 1.3265(3) 0.0738(8) Uani 1 1 d . . .
H17A H 0.9127 0.2075 1.3498 0.111 Uiso 1 1 calc R . .
H17B H 0.8237 0.1959 1.4110 0.111 Uiso 1 1 calc R . .
H17C H 0.7976 0.2630 1.2960 0.111 Uiso 1 1 calc R . .
C18 C 0.4121(3) 0.0000 0.8741(4) 0.0537(8) Uani 1 2 d S A .
O1 O 0.51153(19) 0.0000 0.8751(2) 0.0523(5) Uani 1 2 d S . .
O2 O 0.3937(3) 0.0000 0.9762(4) 0.1019(13) Uani 1 2 d S . .
C19 C 0.2949(3) 0.0000 0.7241(5) 0.0702(11) Uani 1 2 d S . .
F1A F 0.3152(9) 0.0000 0.6112(9) 0.075(5) Uani 0.64(5) 2 d SP A 1
F2A F 0.2260(8) 0.0622(7) 0.7031(10) 0.160(10) Uani 0.64(5) 1 d P A 1
F1B F 0.1967(14) 0.0000 0.720(2) 0.16(3) Uani 0.36(5) 2 d SP A 2
F2B F 0.280(3) 0.0839(17) 0.696(4) 0.108(8) Uani 0.18(3) 1 d P . 2
F3B F 0.297(3) -0.037(2) 0.626(3) 0.092(6) Uani 0.18(3) 1 d P . 2
N20 N 0.0791(3) 0.0000 0.0647(4) 0.0668(8) Uani 1 2 d S . .
C21 C 0.0133(5) 0.0500(4) 0.1185(7) 0.0665(13) Uani 0.50 1 d P . 1
H21A H -0.0325 0.0160 0.1483 0.080 Uiso 0.50 1 d PR . 1
H21B H -0.0441 0.0856 0.0426 0.080 Uiso 0.50 1 d PR . 1
C22 C 0.1444(6) 0.0469(5) 0.0062(10) 0.094(2) Uani 0.50 1 d P . 1
H22A H 0.1793 0.0108 -0.0349 0.112 Uiso 0.50 1 d PR . 1
H22B H 0.2103 0.0774 0.0838 0.112 Uiso 0.50 1 d PR . 1
C25 C 0.1113(18) 0.1053(8) 0.2653(17) 0.081(4) Uani 0.50 1 d P . 1
H25A H 0.1221 0.0825 0.3539 0.122 Uiso 0.50 1 d PR . 1
H25B H 0.0838 0.1596 0.2569 0.122 Uiso 0.50 1 d PR . 1
H25C H 0.1880 0.1041 0.2667 0.122 Uiso 0.50 1 d PR . 1
C26 C 0.0677(14) 0.1049(18) -0.110(3) 0.136(8) Uani 0.50 1 d P . 1
H26A H 0.0460 0.0847 -0.2048 0.204 Uiso 0.50 1 d PR . 1
H26B H 0.1022 0.1574 -0.0982 0.204 Uiso 0.50 1 d PR . 1
H26C H -0.0044 0.1074 -0.1015 0.204 Uiso 0.50 1 d PR . 1
C23 C -0.0180(5) -0.0555(4) -0.0511(7) 0.0757(16) Uani 0.50 1 d P . 2
H23A H -0.0855 -0.0260 -0.1287 0.091 Uiso 0.50 1 d PR . 2
H23B H -0.0502 -0.0912 -0.0064 0.091 Uiso 0.50 1 d PR . 2
C24 C 0.1762(5) -0.0532(4) 0.1893(8) 0.0797(17) Uani 0.50 1 d P . 2
H24A H 0.2376 -0.0194 0.2653 0.096 Uiso 0.50 1 d PR . 2
H24B H 0.2171 -0.0873 0.1529 0.096 Uiso 0.50 1 d PR . 2
C27 C 0.0257(14) -0.1124(14) -0.130(3) 0.104(4) Uani 0.50 1 d P . 2
H27A H 0.0033 -0.0933 -0.2250 0.155 Uiso 0.50 1 d PR . 2
H27B H 0.0064 -0.1683 -0.1349 0.155 Uiso 0.50 1 d PR . 2
H27C H 0.1123 -0.1049 -0.0652 0.155 Uiso 0.50 1 d PR . 2
C28 C 0.118(2) -0.1026(12) 0.246(2) 0.131(8) Uani 0.50 1 d P . 2
H28A H 0.1354 -0.0813 0.3377 0.196 Uiso 0.50 1 d PR . 2
H28B H 0.1484 -0.1565 0.2585 0.196 Uiso 0.50 1 d PR . 2
H28C H 0.0313 -0.1023 0.1791 0.196 Uiso 0.50 1 d PR . 2
O1W O 0.4480(5) 0.0272(7) 1.2782(6) 0.141(6) Uani 0.50 1 d P . .
H1WA H 0.4293 0.0284 1.1718 0.211 Uiso 0.50 1 d PR . .
H1WB H 0.5123 0.0000 1.3818 0.211 Uiso 1 2 d SR . .

loop_
_atom_site_aniso_label
_atom_site_aniso_U_11
_atom_site_aniso_U_22
_atom_site_aniso_U_33
_atom_site_aniso_U_23
_atom_site_aniso_U_13
_atom_site_aniso_U_12
N1 0.0545(15) 0.0672(18) 0.0407(13) 0.000 0.0274(12) 0.000
C2 0.0560(13) 0.0721(16) 0.0364(11) 0.0094(10) 0.0223(10) -0.0020(11)
C3 0.0720(16) 0.0938(17) 0.0479(13) 0.0056(12) 0.0387(13) -0.0048(14)
C4 0.0655(15) 0.0669(15) 0.0502(13) 0.0214(11) 0.0306(11) 0.0064(12)
N5 0.0469(9) 0.0480(10) 0.0476(9) 0.0015(8) 0.0232(8) -0.0043(8)
C6 0.0539(12) 0.0490(13) 0.0591(13) 0.0148(10) 0.0310(11) 0.0059(10)
C7 0.0670(16) 0.0592(16) 0.0815(19) 0.0088(13) 0.0436(15) -0.0085(13)
C8 0.0546(13) 0.0551(14) 0.0739(16) -0.0039(12) 0.0277(12) -0.0103(12)
C9 0.0429(11) 0.0427(12) 0.0538(12) -0.0014(9) 0.0212(9) 0.0020(9)
C10 0.0456(12) 0.0544(13) 0.0488(12) -0.0113(10) 0.0215(10) -0.0011(10)
N11 0.0360(12) 0.0514(15) 0.0326(11) 0.000 0.0119(10) 0.000
C12 0.0384(10) 0.0605(13) 0.0340(10) -0.0075(9) 0.0167(9) -0.0049(9)
C13 0.0448(11) 0.0759(15) 0.0389(11) -0.0086(10) 0.0132(9) -0.0092(11)
C14 0.0626(15) 0.0824(19) 0.0560(14) 0.0218(13) 0.0197(12) 0.0134(14)
C15 0.109(2) 0.089(2) 0.0731(19) 0.0318(17) 0.0544(19) 0.004(2)
C16 0.0578(14) 0.0706(16) 0.0696(16) -0.0101(13) 0.0374(13) 0.0062(12)
C17 0.0782(18) 0.0703(18) 0.0654(16) -0.0284(13) 0.0307(14) -0.0106(15)
C18 0.0407(16) 0.068(2) 0.0473(17) 0.000 0.0187(14) 0.000
O1 0.0393(11) 0.0654(14) 0.0502(12) 0.000 0.0210(10) 0.000
O2 0.0594(16) 0.194(4) 0.0611(17) 0.000 0.0366(14) 0.000
C19 0.044(2) 0.097(3) 0.061(2) 0.000 0.0195(17) 0.000
F1A 0.065(4) 0.097(14) 0.043(2) 0.000 0.013(2) 0.000
F2A 0.100(12) 0.196(16) 0.118(5) -0.006(7) 0.007(6) 0.093(11)
F1B 0.028(6) 0.31(7) 0.109(9) 0.000 0.017(5) 0.000
F2B 0.084(14) 0.082(13) 0.129(15) 0.037(10) 0.031(13) 0.049(11)
F3B 0.101(11) 0.08(2) 0.069(8) -0.013(10) 0.023(9) -0.007(11)
N20 0.0406(14) 0.074(2) 0.085(2) 0.000 0.0311(15) 0.000
C21 0.053(3) 0.060(3) 0.092(4) 0.001(3) 0.041(3) 0.006(2)
C22 0.057(3) 0.115(5) 0.124(6) 0.000(5) 0.057(4) -0.006(3)
C25 0.122(9) 0.055(5) 0.096(6) 0.007(5) 0.078(7) 0.002(5)
C26 0.070(10) 0.193(16) 0.128(10) 0.078(10) 0.037(9) -0.008(9)
C23 0.049(3) 0.091(4) 0.081(4) -0.016(3) 0.028(3) -0.008(3)
C24 0.042(3) 0.085(4) 0.101(5) -0.007(4) 0.028(3) 0.010(3)
C27 0.071(9) 0.119(8) 0.112(10) -0.039(7) 0.039(9) 0.002(7)
C28 0.121(11) 0.119(11) 0.171(15) 0.081(10) 0.086(11) 0.053(9)
O1W 0.072(3) 0.26(2) 0.081(3) -0.004(4) 0.033(2) -0.021(5)

loop_
_atom_type_symbol
_atom_type_description
_atom_type_scat_dispersion_real
_atom_type_scat_dispersion_imag
_atom_type_scat_source
C C 0.0033 0.0016 'International Tables Vol C Tables 4.2.6.8 and 6.1.1.4'
H H 0.0000 0.0000 'International Tables Vol C Tables 4.2.6.8 and 6.1.1.4'
N N 0.0061 0.0033 'International Tables Vol C Tables 4.2.6.8 and 6.1.1.4'
O O 0.0106 0.0060 'International Tables Vol C Tables 4.2.6.8 and 6.1.1.4'
F F 0.0171 0.0103 'International Tables Vol C Tables 4.2.6.8 and 6.1.1.4'

loop_
_geom_angle_atom_site_label_1
_geom_angle_atom_site_label_2
_geom_angle_atom_site_label_3
_geom_angle
_geom_angle_site_symmetry_1
_geom_angle_site_symmetry_3
C2 N1 C2 110.9(3) 2 .
C3 C2 N1 106.0(3) . .
C3 C2 C4 131.4(2) . .
N1 C2 C4 122.5(2) . .
C2 C3 C3 108.50(17) . 2
C2 C4 C6 112.0(2) . .
C2 C4 C14 110.1(2) . .
C6 C4 C14 109.2(2) . .
C2 C4 C15 108.9(2) . .
C6 C4 C15 108.0(2) . .
C14 C4 C15 108.5(2) . .
C9 N5 C6 110.6(2) . .
C7 C6 N5 106.1(2) . .
C7 C6 C4 131.8(2) . .
N5 C6 C4 122.0(2) . .
C6 C7 C8 108.4(2) . .
C9 C8 C7 108.1(2) . .
C8 C9 N5 106.7(2) . .
C8 C9 C10 131.1(2) . .
N5 C9 C10 122.1(2) . .
C12 C10 C9 112.38(17) . .
C12 C10 C16 110.3(2) . .
C9 C10 C16 109.3(2) . .
C12 C10 C17 108.3(2) . .
C9 C10 C17 108.3(2) . .
C16 C10 C17 108.2(2) . .
C12 N11 C12 110.7(3) . 2
C13 C12 N11 106.3(2) . .
C13 C12 C10 131.1(2) . .
N11 C12 C10 122.58(19) . .
C12 C13 C13 108.34(15) . 2
O2 C18 O1 129.3(3) . .
O2 C18 C19 114.3(3) . .
O1 C18 C19 116.4(3) . .
F1B C19 F3B 115.3(19) . .
F1B C19 F3B 115.3(18) . 2
F3B C19 F3B 60(4) . 2
F1B C19 F2A 54.1(6) . 2
F3B C19 F2A 76(2) . 2
F3B C19 F2A 123.8(14) 2 2
F1B C19 F2A 54.1(6) . .
F3B C19 F2A 123.8(14) . .
F3B C19 F2A 76(2) 2 .
F2A C19 F2A 106.2(11) 2 .
F1B C19 F1A 127.8(10) . .
F3B C19 F1A 31(2) . .
F3B C19 F1A 31(2) 2 .
F2A C19 F1A 104.9(6) 2 .
F2A C19 F1A 104.9(6) . .
F1B C19 F2B 88.1(14) . .
F3B C19 F2B 112(3) . .
F3B C19 F2B 52(3) 2 .
F2A C19 F2B 138.1(15) 2 .
F2A C19 F2B 34.0(12) . .
F1A C19 F2B 83.1(15) . .
F1B C19 F2B 88.1(14) . 2
F3B C19 F2B 52(3) . 2
F3B C19 F2B 112(3) 2 2
F2A C19 F2B 34.0(12) 2 2
F2A C19 F2B 138.1(15) . 2
F1A C19 F2B 83.1(15) . 2
F2B C19 F2B 159(3) . 2
F1B C19 C18 117.9(10) . .
F3B C19 C18 117.6(12) . .
F3B C19 C18 117.6(12) 2 .
F2A C19 C18 112.8(5) 2 .
F2A C19 C18 112.8(5) . .
F1A C19 C18 114.3(5) . .
F2B C19 C18 99.9(14) . .
F2B C19 C18 99.9(14) 2 .
F3B F2B C19 55.2(18) 2 .
F2B F3B C19 73(3) 2 .
F2B F3B F3B 131.8(19) 2 2
C19 F3B F3B 60(2) . 2
C21 N20 C21 68.8(5) 2 .
C21 N20 C22 177.3(5) 2 .
C21 N20 C22 113.7(4) . .
C21 N20 C22 113.7(4) 2 2
C21 N20 C22 177.3(5) . 2
C22 N20 C22 63.9(7) . 2
C21 N20 C23 66.0(4) 2 .
C21 N20 C23 106.1(4) . .
C22 N20 C23 111.7(5) . .
C22 N20 C23 74.3(4) 2 .
C21 N20 C23 106.1(4) 2 2
C21 N20 C23 66.0(4) . 2
C22 N20 C23 74.3(4) . 2
C22 N20 C23 111.7(5) 2 2
C23 N20 C23 74.4(6) . 2
C21 N20 C24 110.4(4) 2 2
C21 N20 C24 72.6(4) . 2
C22 N20 C24 71.9(5) . 2
C22 N20 C24 107.2(4) 2 2
C23 N20 C24 176.4(4) . 2
C23 N20 C24 107.7(4) 2 2
C21 N20 C24 72.6(4) 2 .
C21 N20 C24 110.4(4) . .
C22 N20 C24 107.2(4) . .
C22 N20 C24 71.9(5) 2 .
C23 N20 C24 107.7(4) . .
C23 N20 C24 176.4(4) 2 .
C24 N20 C24 69.9(6) 2 .
N20 C21 C21 55.6(2) . 2
N20 C21 C25 112.0(7) . .
C21 C21 C25 123.1(4) 2 .
N20 C22 C26 115.5(9) . .
N20 C22 C22 58.1(3) . 2
C26 C22 C22 130.8(13) . 2
N20 C23 C27 116.8(7) . .
N20 C23 C23 52.8(3) . 2
C27 C23 C23 128.2(9) . 2
C28 C24 N20 110.0(9) . .
C28 C24 C24 125.6(9) . 2
N20 C24 C24 55.0(3) . 2

loop_
_geom_bond_atom_site_label_1
_geom_bond_atom_site_label_2
_geom_bond_distance
_geom_bond_site_symmetry_2
N1 C2 1.379(3) 2
N1 C2 1.379(3) .
C2 C3 1.370(4) .
C2 C4 1.512(4) .
C3 C3 1.402(7) 2
C4 C6 1.519(4) .
C4 C14 1.533(4) .
C4 C15 1.541(4) .
N5 C9 1.372(3) .
N5 C6 1.378(3) .
C6 C7 1.367(4) .
C7 C8 1.407(4) .
C8 C9 1.362(4) .
C9 C10 1.518(3) .
C10 C12 1.508(3) .
C10 C16 1.534(3) .
C10 C17 1.536(3) .
N11 C12 1.374(3) .
N11 C12 1.374(3) 2
C12 C13 1.371(3) .
C13 C13 1.397(6) 2
C18 O2 1.219(5) .
C18 O1 1.248(4) .
C18 C19 1.532(5) .
C19 F1B 1.215(16) .
C19 F3B 1.23(3) .
C19 F3B 1.23(3) 2
C19 F2A 1.301(8) 2
C19 F2A 1.301(8) .
C19 F1A 1.347(12) .
C19 F2B 1.43(2) .
C19 F2B 1.43(2) 2
F2B F3B 1.18(6) 2
F3B F2B 1.18(6) 2
F3B F3B 1.23(8) 2
N20 C21 1.480(6) 2
N20 C21 1.480(6) .
N20 C22 1.482(7) .
N20 C22 1.482(7) 2
N20 C23 1.535(7) .
N20 C23 1.535(7) 2
N20 C24 1.552(7) 2
N20 C24 1.552(7) .
C21 C21 1.671(12) 2
C21 C25 1.70(2) .
C22 C26 1.48(2) .
C22 C22 1.568(17) 2
C23 C27 1.54(2) .
C23 C23 1.857(15) 2
C24 C28 1.42(2) .
C24 C24 1.780(14) 2
O1W O1W 0.91(2) 2

loop_
_geom_hbond_atom_site_label_D
_geom_hbond_atom_site_label_H
_geom_hbond_atom_site_label_A
_geom_hbond_distance_DH
_geom_hbond_distance_HA
_geom_hbond_distance_DA
_geom_hbond_angle_DHA
N1 H1 O1 0.88(4) 2.15(5) 3.027(4) 171(4)
N5 H5 O1 0.85(3) 2.21(3) 3.062(3) 175(3)
N11 H11 O1 0.87(4) 2.25(4) 3.066(3) 157(3)
O1W H1WA O2 1.03 1.95 2.962(7) 164.8

loop_
_geom_torsion_atom_site_label_1
_geom_torsion_atom_site_label_2
_geom_torsion_atom_site_label_3
_geom_torsion_atom_site_label_4
_geom_torsion
_geom_torsion_site_symmetry_1
_geom_torsion_site_symmetry_4
C2 N1 C2 C3 -1.1(3) 2 .
C2 N1 C2 C4 177.25(16) 2 .
N1 C2 C3 C3 0.7(2) . 2
C4 C2 C3 C3 -177.5(2) . 2
C3 C2 C4 C6 -109.5(3) . .
N1 C2 C4 C6 72.6(3) . .
C3 C2 C4 C14 128.8(3) . .
N1 C2 C4 C14 -49.1(3) . .
C3 C2 C4 C15 9.9(4) . .
N1 C2 C4 C15 -168.0(3) . .
C9 N5 C6 C7 0.6(3) . .
C9 N5 C6 C4 -175.9(2) . .
C2 C4 C6 C7 115.7(3) . .
C14 C4 C6 C7 -122.0(3) . .
C15 C4 C6 C7 -4.2(4) . .
C2 C4 C6 N5 -68.9(3) . .
C14 C4 C6 N5 53.4(3) . .
C15 C4 C6 N5 171.2(2) . .
N5 C6 C7 C8 -0.3(3) . .
C4 C6 C7 C8 175.6(3) . .
C6 C7 C8 C9 0.0(3) . .
C7 C8 C9 N5 0.3(3) . .
C7 C8 C9 C10 -176.2(2) . .
C6 N5 C9 C8 -0.6(3) . .
C6 N5 C9 C10 176.4(2) . .
C8 C9 C10 C12 -115.6(3) . .
N5 C9 C10 C12 68.3(3) . .
C8 C9 C10 C16 121.6(3) . .
N5 C9 C10 C16 -54.4(3) . .
C8 C9 C10 C17 4.0(4) . .
N5 C9 C10 C17 -172.1(2) . .
C12 N11 C12 C13 0.8(3) 2 .
C12 N11 C12 C10 -177.63(13) 2 .
C9 C10 C12 C13 109.4(3) . .
C16 C10 C12 C13 -128.4(3) . .
C17 C10 C12 C13 -10.2(3) . .
C9 C10 C12 N11 -72.6(3) . .
C16 C10 C12 N11 49.6(3) . .
C17 C10 C12 N11 167.8(2) . .
N11 C12 C13 C13 -0.47(18) . 2
C10 C12 C13 C13 177.76(19) . 2
O2 C18 C19 F1B 0.000(4) . .
O1 C18 C19 F1B 180.000(6) . .
O2 C18 C19 F3B -145(3) . .
O1 C18 C19 F3B 35(3) . .
O2 C18 C19 F3B 145(3) . 2
O1 C18 C19 F3B -35(3) . 2
O2 C18 C19 F2A -60.2(7) . 2
O1 C18 C19 F2A 119.8(7) . 2
O2 C18 C19 F2A 60.2(7) . .
O1 C18 C19 F2A -119.8(7) . .
O2 C18 C19 F1A 180.000(3) . .
O1 C18 C19 F1A 0.000(3) . .
O2 C18 C19 F2B 93.2(15) . .
O1 C18 C19 F2B -86.8(15) . .
O2 C18 C19 F2B -93.2(15) . 2
O1 C18 C19 F2B 86.8(15) . 2
F1B C19 F2B F3B -125(2) . 2
F3B C19 F2B F3B -8.0(13) . 2
F2A C19 F2B F3B -101(2) 2 2
F2A C19 F2B F3B -126(4) . 2
F1A C19 F2B F3B 4(2) . 2
F2B C19 F2B F3B -45(8) 2 2
C18 C19 F2B F3B 117(2) . 2
F1B C19 F3B F2B -65.5(19) . 2
F3B C19 F3B F2B -171.5(16) 2 2
F2A C19 F3B F2B -28(2) 2 2
F2A C19 F3B F2B -127.9(17) . 2
F1A C19 F3B F2B 173(4) . 2
F2B C19 F3B F2B -164(3) . 2
C18 C19 F3B F2B 81(3) . 2
F1B C19 F3B F3B 106.0(12) . 2
F2A C19 F3B F3B 143.7(10) 2 2
F2A C19 F3B F3B 43.6(12) . 2
F1A C19 F3B F3B -16(3) . 2
F2B C19 F3B F3B 7.2(14) . 2
F2B C19 F3B F3B 171.5(16) 2 2
C18 C19 F3B F3B -107.8(19) . 2
C22 N20 C21 C21 178.6(6) . 2
C22 N20 C21 C21 153(10) 2 2
C23 N20 C21 C21 55.5(4) . 2
C23 N20 C21 C21 119.9(3) 2 2
C24 N20 C21 C21 -120.9(3) 2 2
C24 N20 C21 C21 -60.9(3) . 2
C21 N20 C21 C25 115.9(5) 2 .
C22 N20 C21 C25 -65.5(7) . .
C22 N20 C21 C25 -91(10) 2 .
C23 N20 C21 C25 171.5(6) . .
C23 N20 C21 C25 -124.2(6) 2 .
C24 N20 C21 C25 -5.0(6) 2 .
C24 N20 C21 C25 55.0(6) . .
C21 N20 C22 C26 97(10) 2 .
C21 N20 C22 C26 -54.9(17) . .
C22 N20 C22 C26 123.7(15) 2 .
C23 N20 C22 C26 65.0(16) . .
C23 N20 C22 C26 -0.7(16) 2 .
C24 N20 C22 C26 -115.8(16) 2 .
C24 N20 C22 C26 -177.2(16) . .
C21 N20 C22 C22 -27(10) 2 2
C21 N20 C22 C22 -178.7(5) . 2
C23 N20 C22 C22 -58.7(3) . 2
C23 N20 C22 C22 -124.4(4) 2 2
C24 N20 C22 C22 120.4(4) 2 2
C24 N20 C22 C22 59.1(3) . 2
C21 N20 C23 C27 -125.0(12) 2 .
C21 N20 C23 C27 177.8(12) . .
C22 N20 C23 C27 53.4(12) . .
C22 N20 C23 C27 0.6(12) 2 .
C23 N20 C23 C27 119.0(11) 2 .
C24 N20 C23 C27 -114(6) 2 .
C24 N20 C23 C27 -64.0(12) . .
C21 N20 C23 C23 116.0(4) 2 2
C21 N20 C23 C23 58.7(3) . 2
C22 N20 C23 C23 -65.6(4) . 2
C22 N20 C23 C23 -118.5(4) 2 2
C24 N20 C23 C23 127(6) 2 2
C24 N20 C23 C23 176.9(4) . 2
C21 N20 C24 C28 -0.1(11) 2 .
C21 N20 C24 C28 58.5(11) . .
C22 N20 C24 C28 -177.2(11) . .
C22 N20 C24 C28 -123.1(12) 2 .
C23 N20 C24 C28 -56.9(11) . .
C23 N20 C24 C28 69(7) 2 .
C24 N20 C24 C28 120.1(11) 2 .
C21 N20 C24 C24 -120.2(3) 2 2
C21 N20 C24 C24 -61.6(3) . 2
C22 N20 C24 C24 62.7(4) . 2
C22 N20 C24 C24 116.8(4) 2 2
C23 N20 C24 C24 -177.0(4) . 2
C23 N20 C24 C24 -51(6) 2 2
